data_2230573
loop_
_publ_author_name
'Chen, Fu Li'
'Zhang, Shu Hua'
'Guo, Jing Jing'
'Zhang, Yi Dong'
'Feng, Chao'

_publ_section_title
;
 Bis[4-bromo-2-(ethyliminomethyl)phenolato-\k^2^<i>N</i>,<i>O</i>]nickel(II)
;
_journal_coeditor_code BH2357
_journal_issue 7
_journal_name_full 'Acta Crystallographica Section E'
_journal_page_first m858
_journal_paper_doi 10.1107/S1600536811020885
_journal_volume 67
_journal_year 2011
_chemical_formula_iupac '[Ni (C9 H9 Br N O)2]'
_chemical_formula_moiety 'C18 H18 Br2 N2 Ni O2'
_chemical_formula_sum 'C18 H18 Br2 N2 Ni O2'
_chemical_formula_weight 512.83
_chemical_name_systematic
;
Bis[4-bromo-2-(ethyliminomethyl)phenolato-\k^2^<i>N</i>,<i>O</i>]nickel(II)
;
_space_group_IT_number 14
_symmetry_cell_setting monoclinic
_symmetry_space_group_name_Hall '-P 2yn'
_symmetry_space_group_name_H-M 'P 1 21/n 1'
_atom_sites_solution_hydrogens geom
_atom_sites_solution_primary direct
_atom_sites_solution_secondary difmap
_audit_creation_method SHELXL97
_cell_angle_alpha 90.00
_cell_angle_beta 102.157(8)
_cell_angle_gamma 90.00
_cell_formula_units_Z 2
_cell_length_a 13.456(6)
_cell_length_b 4.803(2)
_cell_length_c 14.743(6)
_cell_measurement_reflns_used 1651
_cell_measurement_temperature 293(2)
_cell_measurement_theta_max 25.10
_cell_measurement_theta_min 2.31
_cell_volume 931.5(7)
_computing_cell_refinement 'SAINT (Bruker, 2004)'
_computing_data_collection 'SMART (Bruker, 2004)'
_computing_data_reduction 'SAINT (Bruker, 2004)'
_computing_molecular_graphics 'SHELXTL (Sheldrick, 2008)'
_computing_publication_material 'SHELXL97 (Sheldrick, 2008)'
_computing_structure_refinement 'SHELXL97 (Sheldrick, 2008)'
_computing_structure_solution 'SHELXS97 (Sheldrick, 2008)'
_diffrn_ambient_temperature 293(2)
_diffrn_measured_fraction_theta_full 0.995
_diffrn_measured_fraction_theta_max 0.995
_diffrn_measurement_device_type 'Bruker SMART CCD area-detector'
_diffrn_measurement_method '\f and \w'
_diffrn_radiation_monochromator graphite
_diffrn_radiation_source 'fine-focus sealed tube'
_diffrn_radiation_type MoK\a
_diffrn_radiation_wavelength 0.71073
_diffrn_reflns_av_R_equivalents 0.1640
_diffrn_reflns_av_sigmaI/netI 0.1250
_diffrn_reflns_limit_h_max 16
_diffrn_reflns_limit_h_min -15
_diffrn_reflns_limit_k_max 5
_diffrn_reflns_limit_k_min -5
_diffrn_reflns_limit_l_max 14
_diffrn_reflns_limit_l_min -17
_diffrn_reflns_number 4567
_diffrn_reflns_theta_full 25.10
_diffrn_reflns_theta_max 25.10
_diffrn_reflns_theta_min 2.31
_exptl_absorpt_coefficient_mu 5.345
_exptl_absorpt_correction_T_max 0.558
_exptl_absorpt_correction_T_min 0.465
_exptl_absorpt_correction_type multi-scan
_exptl_absorpt_process_details '(SADABS; Bruker, 2004)'
_exptl_crystal_colour green
_exptl_crystal_density_diffrn 1.829
_exptl_crystal_density_method 'not measured'
_exptl_crystal_description block
_exptl_crystal_F_000 508
_exptl_crystal_size_max 0.15
_exptl_crystal_size_mid 0.12
_exptl_crystal_size_min 0.11
_refine_diff_density_max 0.785
_refine_diff_density_min -0.522
_refine_ls_extinction_method none
_refine_ls_goodness_of_fit_ref 1.030
_refine_ls_hydrogen_treatment constr
_refine_ls_matrix_type full
_refine_ls_number_constraints 0
_refine_ls_number_parameters 116
_refine_ls_number_reflns 1651
_refine_ls_number_restraints 0
_refine_ls_restrained_S_all 1.030
_refine_ls_R_factor_all 0.0857
_refine_ls_R_factor_gt 0.0567
_refine_ls_shift/su_max 0.000
_refine_ls_shift/su_mean 0.000
_refine_ls_structure_factor_coef Fsqd
_refine_ls_weighting_details 'calc w = 1/[\s^2^(Fo^2^)+(0.0386P)^2^] where P=(Fo^2^+2Fc^2^)/3'
_refine_ls_weighting_scheme calc
_refine_ls_wR_factor_gt 0.1343
_refine_ls_wR_factor_ref 0.1416
_reflns_number_gt 995
_reflns_number_total 1651
_reflns_threshold_expression I>2\s(I)
_cod_data_source_file bh2357.cif
_cod_data_source_block I
_cod_original_cell_volume 931.4(7)
_cod_original_sg_symbol_H-M 'P 21/n'
_cod_database_code 2230573
_cod_database_fobs_code 2230573

loop_
_symmetry_equiv_pos_as_xyz
'x, y, z'
'-x+1/2, y+1/2, -z+1/2'
'-x, -y, -z'
'x-1/2, -y-1/2, z-1/2'

loop_
_atom_site_type_symbol
_atom_site_label
_atom_site_fract_x
_atom_site_fract_y
_atom_site_fract_z
_atom_site_U_iso_or_equiv
_atom_site_adp_type
_atom_site_calc_flag
_atom_site_refinement_flags
_atom_site_occupancy
_atom_site_symmetry_multiplicity
_atom_site_disorder_assembly
_atom_site_disorder_group
Br Br1 0.14681(6) 0.5969(2) 0.56509(5) 0.0835(4) Uani d . 1 1 . .
C C1 0.0224(5) 0.9743(16) 0.8127(5) 0.0595(18) Uani d . 1 1 . .
C C2 -0.0114(6) 1.0740(16) 0.7195(5) 0.069(2) Uani d . 1 1 . .
H H2 -0.0590 1.2170 0.7075 0.083 Uiso calc R 1 1 . .
C C3 0.0255(5) 0.9609(18) 0.6489(4) 0.067(2) Uani d . 1 1 . .
H H3 0.0025 1.0257 0.5887 0.080 Uiso calc R 1 1 . .
C C4 0.0964(5) 0.7519(18) 0.6657(4) 0.065(2) Uani d . 1 1 . .
C C5 0.1313(5) 0.6526(17) 0.7529(4) 0.064(2) Uani d . 1 1 . .
H H5 0.1806 0.5139 0.7635 0.077 Uiso calc R 1 1 . .
C C6 0.0921(5) 0.7616(15) 0.8278(4) 0.0556(17) Uani d . 1 1 . .
C C7 0.1305(5) 0.6525(16) 0.9196(5) 0.0638(19) Uani d . 1 1 . .
H H7 0.1794 0.5130 0.9257 0.077 Uiso calc R 1 1 . .
C C8 0.1627(6) 0.5937(18) 1.0814(5) 0.080(3) Uani d . 1 1 . .
H H8A 0.1164 0.5395 1.1206 0.096 Uiso calc R 1 1 . .
H H8B 0.1951 0.4265 1.0646 0.096 Uiso calc R 1 1 . .
C C9 0.2412(6) 0.783(2) 1.1336(6) 0.100(3) Uani d . 1 1 . .
H H9A 0.2914 0.8198 1.0976 0.150 Uiso calc R 1 1 . .
H H9B 0.2730 0.6973 1.1913 0.150 Uiso calc R 1 1 . .
H H9C 0.2100 0.9548 1.1459 0.150 Uiso calc R 1 1 . .
N N1 0.1026(4) 0.7322(12) 0.9936(3) 0.0560(15) Uani d . 1 1 . .
Ni Ni1 0.0000 1.0000 1.0000 0.0544(4) Uani d S 1 2 . .
O O1 -0.0152(4) 1.0925(11) 0.8785(3) 0.0712(15) Uani d . 1 1 . .

loop_
_atom_site_aniso_label
_atom_site_aniso_U_11
_atom_site_aniso_U_22
_atom_site_aniso_U_33
_atom_site_aniso_U_12
_atom_site_aniso_U_13
_atom_site_aniso_U_23
Br1 0.0908(6) 0.1153(9) 0.0524(5) -0.0021(5) 0.0331(4) -0.0090(4)
C1 0.069(4) 0.064(5) 0.049(4) -0.013(4) 0.021(3) 0.003(3)
C2 0.086(5) 0.078(6) 0.046(4) 0.012(4) 0.017(4) 0.013(4)
C3 0.075(5) 0.090(6) 0.038(4) -0.002(5) 0.017(3) 0.011(4)
C4 0.070(4) 0.089(6) 0.043(4) -0.017(4) 0.026(3) -0.005(4)
C5 0.067(5) 0.081(6) 0.050(4) 0.011(4) 0.022(3) -0.001(4)
C6 0.060(4) 0.061(5) 0.049(4) 0.001(4) 0.019(3) 0.001(3)
C7 0.075(5) 0.060(5) 0.062(5) 0.012(4) 0.026(4) 0.008(4)
C8 0.110(6) 0.078(6) 0.059(5) 0.040(5) 0.033(5) 0.024(4)
C9 0.087(6) 0.141(9) 0.066(5) 0.012(6) 0.001(5) 0.029(6)
N1 0.071(4) 0.061(4) 0.038(3) 0.000(3) 0.018(3) 0.004(3)
Ni1 0.0691(8) 0.0562(8) 0.0417(7) 0.0038(6) 0.0205(5) 0.0068(6)
O1 0.093(4) 0.083(4) 0.044(3) 0.027(3) 0.030(2) 0.013(2)

loop_
_atom_type_symbol
_atom_type_description
_atom_type_scat_dispersion_real
_atom_type_scat_dispersion_imag
_atom_type_scat_source
C C 0.0033 0.0016 'International Tables Vol C Tables 4.2.6.8 and 6.1.1.4'
H H 0.0000 0.0000 'International Tables Vol C Tables 4.2.6.8 and 6.1.1.4'
N N 0.0061 0.0033 'International Tables Vol C Tables 4.2.6.8 and 6.1.1.4'
O O 0.0106 0.0060 'International Tables Vol C Tables 4.2.6.8 and 6.1.1.4'
Ni Ni 0.3393 1.1124 'International Tables Vol C Tables 4.2.6.8 and 6.1.1.4'
Br Br -0.2901 2.4595 'International Tables Vol C Tables 4.2.6.8 and 6.1.1.4'

loop_
_geom_angle_atom_site_label_1
_geom_angle_atom_site_label_2
_geom_angle_atom_site_label_3
_geom_angle_site_symmetry_1
_geom_angle_site_symmetry_3
_geom_angle
_geom_angle_publ_flag
O1 C1 C6 . . 124.0(6) ?
O1 C1 C2 . . 117.9(7) ?
C6 C1 C2 . . 118.1(7) ?
C3 C2 C1 . . 120.5(7) ?
C3 C2 H2 . . 119.8 ?
C1 C2 H2 . . 119.8 ?
C2 C3 C4 . . 120.5(6) ?
C2 C3 H3 . . 119.8 ?
C4 C3 H3 . . 119.8 ?
C5 C4 C3 . . 121.1(7) ?
C5 C4 Br1 . . 119.4(6) ?
C3 C4 Br1 . . 119.6(5) ?
C4 C5 C6 . . 119.7(7) ?
C4 C5 H5 . . 120.2 ?
C6 C5 H5 . . 120.2 ?
C1 C6 C5 . . 120.1(6) ?
C1 C6 C7 . . 121.3(6) ?
C5 C6 C7 . . 118.5(6) ?
N1 C7 C6 . . 125.3(7) ?
N1 C7 H7 . . 117.3 ?
C6 C7 H7 . . 117.3 ?
C9 C8 N1 . . 111.4(7) ?
C9 C8 H8A . . 109.3 ?
N1 C8 H8A . . 109.3 ?
C9 C8 H8B . . 109.3 ?
N1 C8 H8B . . 109.3 ?
H8A C8 H8B . . 108.0 ?
C8 C9 H9A . . 109.5 ?
C8 C9 H9B . . 109.5 ?
H9A C9 H9B . . 109.5 ?
C8 C9 H9C . . 109.5 ?
H9A C9 H9C . . 109.5 ?
H9B C9 H9C . . 109.5 ?
C7 N1 C8 . . 113.2(6) ?
C7 N1 Ni1 . . 126.0(5) ?
C8 N1 Ni1 . . 120.8(4) ?
O1 Ni1 O1 3_577 . 180.000(2) ?
O1 Ni1 N1 3_577 3_577 92.8(2) ?
O1 Ni1 N1 . 3_577 87.2(2) ?
O1 Ni1 N1 3_577 . 87.2(2) ?
O1 Ni1 N1 . . 92.8(2) ?
N1 Ni1 N1 3_577 . 180.0(3) ?
C1 O1 Ni1 . . 129.9(5) ?

loop_
_geom_bond_atom_site_label_1
_geom_bond_atom_site_label_2
_geom_bond_site_symmetry_2
_geom_bond_distance
_geom_bond_publ_flag
Br1 C4 . 1.907(7) ?
C1 O1 . 1.314(9) ?
C1 C6 . 1.373(10) ?
C1 C2 . 1.435(10) ?
C2 C3 . 1.358(10) ?
C2 H2 . 0.9300 ?
C3 C4 . 1.371(10) ?
C3 H3 . 0.9300 ?
C4 C5 . 1.359(9) ?
C5 C6 . 1.420(9) ?
C5 H5 . 0.9300 ?
C6 C7 . 1.442(9) ?
C7 N1 . 1.284(8) ?
C7 H7 . 0.9300 ?
C8 C9 . 1.481(12) ?
C8 N1 . 1.527(8) ?
C8 H8A . 0.9700 ?
C8 H8B . 0.9700 ?
C9 H9A . 0.9600 ?
C9 H9B . 0.9600 ?
C9 H9C . 0.9600 ?
N1 Ni1 . 1.904(6) ?
Ni1 O1 3_577 1.815(4) ?
Ni1 O1 . 1.815(4) ?
Ni1 N1 3_577 1.904(6) ?
